data_7044346
loop_
_publ_author_name
'Mehta, Meera'
'Johnstone, Tim'
'Lam, Jolie'
'Bidraha, Bid'
'Hermannsdorfer, Andre'
'Driess, Matthias'
'Stephan, Douglas W.'

_publ_section_title
;
 Synthesis and Oxidation of Phosphine Cations&#x2020;
;
_journal_name_full 'Dalton Trans.'
_journal_paper_doi 10.1039/C7DT03175K
_journal_year 2017
_chemical_absolute_configuration ad
_chemical_formula_sum 'C26 H30 F3 N2 O5 P S'
_chemical_formula_weight 570.55
_space_group_crystal_system orthorhombic
_space_group_IT_number 19
_space_group_name_Hall 'P 2ac 2ab'
_space_group_name_H-M_alt 'P 21 21 21'
_symmetry_space_group_name_Hall 'P 2ac 2ab'
_symmetry_space_group_name_H-M 'P 21 21 21'
_atom_sites_solution_hydrogens geom
_atom_sites_solution_primary direct
_atom_sites_solution_secondary difmap
_audit_creation_method SHELXL-2014/7
_audit_update_record
;
2017-09-26 deposited with the CCDC.
2017-09-28 downloaded from the CCDC.
;
_cell_angle_alpha 90
_cell_angle_beta 90
_cell_angle_gamma 90
_cell_formula_units_Z 4
_cell_length_a 10.4215(11)
_cell_length_b 10.4310(13)
_cell_length_c 24.812(3)
_cell_measurement_reflns_used 8861
_cell_measurement_temperature 150(2)
_cell_measurement_theta_max 27.48
_cell_measurement_theta_min 2.55
_cell_volume 2697.2(5)
_computing_cell_refinement 'Bruker, APEX II'
_computing_data_collection 'Bruker, APEX II'
_computing_data_reduction 'Bruker, SAINT'
_computing_molecular_graphics 'ORTEP 3'
_computing_publication_material 'Bruker, SHELXTL'
_computing_structure_refinement 'SHELXL-2014/7 (Sheldrick, 2014)'
_computing_structure_solution 'SHELXS-97 (Sheldrick, 2008)'
_diffrn_ambient_temperature 150(2)
_diffrn_measured_fraction_theta_full 1.000
_diffrn_measured_fraction_theta_max 0.996
_diffrn_measurement_device_type 'Bruker APEX-II CCD'
_diffrn_measurement_method '\f and \w scans'
_diffrn_radiation_type MoK\a
_diffrn_radiation_wavelength 0.71073
_diffrn_reflns_av_R_equivalents 0.0346
_diffrn_reflns_av_unetI/netI 0.0323
_diffrn_reflns_Laue_measured_fraction_full 1.000
_diffrn_reflns_Laue_measured_fraction_max 0.996
_diffrn_reflns_limit_h_max 13
_diffrn_reflns_limit_h_min -6
_diffrn_reflns_limit_k_max 13
_diffrn_reflns_limit_k_min -13
_diffrn_reflns_limit_l_max 32
_diffrn_reflns_limit_l_min -32
_diffrn_reflns_number 24768
_diffrn_reflns_point_group_measured_fraction_full 1.000
_diffrn_reflns_point_group_measured_fraction_max 0.996
_diffrn_reflns_theta_full 25.242
_diffrn_reflns_theta_max 27.608
_diffrn_reflns_theta_min 1.641
_exptl_absorpt_coefficient_mu 0.240
_exptl_absorpt_correction_T_max 0.7456
_exptl_absorpt_correction_T_min 0.7064
_exptl_absorpt_correction_type multi-scan
_exptl_absorpt_process_details '(Blessing, 1995)'
_exptl_crystal_colour colourless
_exptl_crystal_density_diffrn 1.405
_exptl_crystal_description needle
_exptl_crystal_F_000 1192
_exptl_crystal_size_max 0.480
_exptl_crystal_size_mid 0.080
_exptl_crystal_size_min 0.080
_refine_diff_density_max 0.212
_refine_diff_density_min -0.298
_refine_diff_density_rms 0.039
_refine_ls_abs_structure_details
;
 Flack x determined using 2266 quotients [(I+)-(I-)]/[(I+)+(I-)]
 (Parsons, Flack and Wagner, Acta Cryst. B69 (2013) 249-259).
;
_refine_ls_abs_structure_Flack 0.05(2)
_refine_ls_extinction_method none
_refine_ls_goodness_of_fit_ref 1.030
_refine_ls_hydrogen_treatment constr
_refine_ls_matrix_type full
_refine_ls_number_parameters 347
_refine_ls_number_reflns 6250
_refine_ls_number_restraints 0
_refine_ls_restrained_S_all 1.030
_refine_ls_R_factor_all 0.0369
_refine_ls_R_factor_gt 0.0297
_refine_ls_shift/su_max 0.001
_refine_ls_shift/su_mean 0.000
_refine_ls_structure_factor_coef Fsqd
_refine_ls_weighting_details 'w=1/[\s^2^(Fo^2^)+(0.0351P)^2^+0.3046P] where P=(Fo^2^+2Fc^2^)/3'
_refine_ls_weighting_scheme calc
_refine_ls_wR_factor_gt 0.0659
_refine_ls_wR_factor_ref 0.0690
_reflns_Friedel_coverage 0.771
_reflns_Friedel_fraction_full 1.000
_reflns_Friedel_fraction_max 0.996
_reflns_number_gt 5640
_reflns_number_total 6250
_reflns_threshold_expression 'I > 2\s(I)'
_cod_data_source_file c7dt03175k2.cif
_cod_data_source_block 1
_cod_original_cell_volume 2697.2(6)
_cod_database_code 7044346
_shelx_shelxl_version_number 2014/7
_shelx_space_group_comment
;
The symmetry employed for this shelxl refinement is uniquely defined
by the following loop, which should always be used as a source of
symmetry information in preference to the above space-group names.
They are only intended as comments.
;
_shelx_estimated_absorpt_t_min 0.894
_shelx_estimated_absorpt_t_max 0.981
_exptl_absorpt_special_details
;
SADABS-2014/5 (Bruker,2014/5) was used for absorption correction.
wR2(int) was 0.0633 before and 0.0430 after correction.
The Ratio of minimum to maximum transmission is 0.9474.
The \l/2 correction factor is 0.00150.
;

loop_
_space_group_symop_operation_xyz
'x, y, z'
'-x+1/2, -y, z+1/2'
'-x, y+1/2, -z+1/2'
'x+1/2, -y+1/2, -z'

loop_
_atom_site_label
_atom_site_type_symbol
_atom_site_fract_x
_atom_site_fract_y
_atom_site_fract_z
_atom_site_U_iso_or_equiv
_atom_site_adp_type
_atom_site_occupancy
_atom_site_site_symmetry_order
_atom_site_calc_flag
_atom_site_refinement_flags_posn
_atom_site_refinement_flags_adp
P21 P 0.75998(5) 0.93281(5) 0.18269(2) 0.01683(11) Uani 1 1 d . .
S1 S 0.69850(5) 1.63157(6) 0.37063(2) 0.02697(14) Uani 1 1 d . .
N21 N 0.81276(16) 1.14072(16) 0.10533(7) 0.0186(4) Uani 1 1 d . .
O21 O 0.83073(16) 1.32441(16) 0.05655(7) 0.0316(4) Uani 1 1 d . .
C33 C 0.75614(18) 1.08901(19) 0.14943(8) 0.0170(4) Uani 1 1 d . .
C21 C 0.83194(19) 0.82926(19) 0.13206(8) 0.0188(4) Uani 1 1 d . .
O3 O 0.67782(16) 1.5855(2) 0.31684(7) 0.0402(4) Uani 1 1 d . .
N22 N 0.68543(16) 1.18632(17) 0.16975(7) 0.0178(4) Uani 1 1 d . .
F3 F 0.71527(18) 1.39319(15) 0.40240(7) 0.0527(5) Uani 1 1 d . .
O22 O 0.63071(15) 1.39524(15) 0.15876(7) 0.0306(4) Uani 1 1 d . .
F1 F 0.6621(2) 1.52686(17) 0.46370(6) 0.0601(5) Uani 1 1 d . .
C27 C 0.88778(19) 0.95814(19) 0.23184(8) 0.0174(4) Uani 1 1 d . .
C35 C 0.9324(2) 1.2369(2) 0.03887(10) 0.0281(5) Uani 1 1 d . .
H35A H 1.0161 1.2635 0.0540 0.034 Uiso 1 1 calc R U
H35B H 0.9389 1.2368 -0.0009 0.034 Uiso 1 1 calc R U
C28 C 0.8718(2) 0.8951(2) 0.28080(9) 0.0238(5) Uani 1 1 d . .
H28 H 0.8005 0.8395 0.2859 0.029 Uiso 1 1 calc R U
C41 C 1.0809(2) 1.0552(2) 0.26651(10) 0.0256(5) Uani 1 1 d . .
H41 H 1.1532 1.1093 0.2615 0.031 Uiso 1 1 calc R U
C37 C 0.59526(19) 1.2063(2) 0.21493(9) 0.0205(4) Uani 1 1 d . .
H37 H 0.5173 1.1520 0.2094 0.025 Uiso 1 1 calc R U
C22 C 0.9632(2) 0.8214(2) 0.12172(9) 0.0234(5) Uani 1 1 d . .
H22 H 1.0215 0.8735 0.1414 0.028 Uiso 1 1 calc R U
C44 C 0.7728(2) 1.2541(2) 0.28290(10) 0.0289(5) Uani 1 1 d . .
H44A H 0.7494 1.3440 0.2888 0.043 Uiso 1 1 calc R U
H44B H 0.8331 1.2483 0.2527 0.043 Uiso 1 1 calc R U
H44C H 0.8132 1.2197 0.3155 0.043 Uiso 1 1 calc R U
O2 O 0.61351(19) 1.73208(19) 0.38762(8) 0.0457(5) Uani 1 1 d . .
C40 C 0.8271(2) 1.0190(2) 0.01816(9) 0.0259(5) Uani 1 1 d . .
H40 H 0.7991 0.9389 0.0369 0.031 Uiso 1 1 calc R U
C34 C 0.89582(19) 1.1029(2) 0.05945(9) 0.0208(4) Uani 1 1 d . .
H34 H 0.9739 1.0577 0.0731 0.025 Uiso 1 1 calc R U
C36 C 0.7782(2) 1.2669(2) 0.09936(9) 0.0234(5) Uani 1 1 d . .
C32 C 0.9935(2) 1.0381(2) 0.22488(9) 0.0213(4) Uani 1 1 d . .
H32 H 1.0059 1.0811 0.1915 0.026 Uiso 1 1 calc R U
C26 C 0.7483(2) 0.7488(2) 0.10374(9) 0.0232(4) Uani 1 1 d . .
H26 H 0.6589 0.7513 0.1111 0.028 Uiso 1 1 calc R U
C11 C 0.6479(3) 1.4991(3) 0.41204(10) 0.0336(6) Uani 1 1 d . .
C30 C 1.0626(2) 0.9937(2) 0.31511(10) 0.0283(5) Uani 1 1 d . .
H30 H 1.1214 1.0069 0.3438 0.034 Uiso 1 1 calc R U
C43 C 0.6530(2) 1.1771(2) 0.27000(9) 0.0214(4) Uani 1 1 d . .
H43 H 0.6777 1.0845 0.2702 0.026 Uiso 1 1 calc R U
C29 C 0.9590(2) 0.9129(2) 0.32209(9) 0.0304(5) Uani 1 1 d . .
H29 H 0.9476 0.8694 0.3554 0.036 Uiso 1 1 calc R U
C39 C 0.6984(2) 1.2954(2) 0.14012(9) 0.0225(4) Uani 1 1 d . .
C23 C 1.0085(2) 0.7381(2) 0.08309(10) 0.0299(5) Uani 1 1 d . .
H23 H 1.0979 0.7340 0.0760 0.036 Uiso 1 1 calc R U
O1 O 0.83024(17) 1.6477(2) 0.38544(8) 0.0479(5) Uani 1 1 d . .
C45 C 0.5489(2) 1.1949(2) 0.31271(10) 0.0318(5) Uani 1 1 d . .
H45A H 0.5811 1.1656 0.3477 0.048 Uiso 1 1 calc R U
H45B H 0.4730 1.1448 0.3028 0.048 Uiso 1 1 calc R U
H45C H 0.5258 1.2859 0.3151 0.048 Uiso 1 1 calc R U
F2 F 0.52486(16) 1.47025(19) 0.40403(9) 0.0654(6) Uani 1 1 d . .
C46 C 0.9221(3) 0.9806(3) -0.02602(11) 0.0450(7) Uani 1 1 d . .
H46A H 0.9430 1.0557 -0.0480 0.068 Uiso 1 1 calc R U
H46B H 0.8834 0.9143 -0.0489 0.068 Uiso 1 1 calc R U
H46C H 1.0006 0.9470 -0.0095 0.068 Uiso 1 1 calc R U
C42 C 0.7081(2) 1.0822(3) -0.00540(10) 0.0352(6) Uani 1 1 d . .
H42A H 0.6479 1.1026 0.0237 0.053 Uiso 1 1 calc R U
H42B H 0.6672 1.0235 -0.0310 0.053 Uiso 1 1 calc R U
H42C H 0.7327 1.1613 -0.0241 0.053 Uiso 1 1 calc R U
C25 C 0.7950(2) 0.6656(2) 0.06515(10) 0.0302(5) Uani 1 1 d . .
H25 H 0.7377 0.6118 0.0458 0.036 Uiso 1 1 calc R U
C24 C 0.9254(2) 0.6608(2) 0.05468(11) 0.0327(6) Uani 1 1 d . .
H24 H 0.9576 0.6041 0.0279 0.039 Uiso 1 1 calc R U
C38 C 0.5601(2) 1.3496(2) 0.20560(10) 0.0282(5) Uani 1 1 d . .
H38A H 0.4667 1.3584 0.1994 0.034 Uiso 1 1 calc R U
H38B H 0.5833 1.4010 0.2377 0.034 Uiso 1 1 calc R U

loop_
_atom_site_aniso_label
_atom_site_aniso_U_11
_atom_site_aniso_U_22
_atom_site_aniso_U_33
_atom_site_aniso_U_23
_atom_site_aniso_U_13
_atom_site_aniso_U_12
P21 0.0186(2) 0.0154(2) 0.0165(2) -0.0003(2) -0.0003(2) 0.0001(2)
S1 0.0243(3) 0.0344(3) 0.0222(3) 0.0056(3) -0.0038(2) 0.0017(2)
N21 0.0196(8) 0.0189(9) 0.0174(8) 0.0010(7) -0.0017(7) 0.0007(7)
O21 0.0406(9) 0.0218(8) 0.0324(9) 0.0090(7) 0.0089(8) -0.0001(7)
C33 0.0177(9) 0.0174(9) 0.0158(9) -0.0008(7) -0.0035(8) -0.0009(8)
C21 0.0247(10) 0.0147(9) 0.0171(10) 0.0001(8) -0.0025(8) 0.0029(8)
O3 0.0347(9) 0.0652(13) 0.0208(8) 0.0025(9) -0.0030(7) 0.0153(9)
N22 0.0189(8) 0.0171(8) 0.0175(9) -0.0012(7) -0.0029(7) 0.0011(7)
F3 0.0801(12) 0.0310(8) 0.0470(10) -0.0007(8) -0.0007(9) 0.0134(8)
O22 0.0350(9) 0.0178(8) 0.0391(10) -0.0005(7) 0.0026(7) 0.0063(7)
F1 0.1167(16) 0.0452(10) 0.0183(7) 0.0005(7) 0.0075(10) -0.0121(11)
C27 0.0205(9) 0.0162(10) 0.0156(10) -0.0010(8) -0.0008(8) 0.0034(8)
C35 0.0275(11) 0.0281(13) 0.0286(13) 0.0042(10) 0.0024(10) -0.0055(10)
C28 0.0280(11) 0.0231(11) 0.0203(11) 0.0029(9) 0.0012(9) 0.0015(9)
C41 0.0230(10) 0.0236(12) 0.0303(13) -0.0063(10) -0.0045(9) 0.0011(9)
C37 0.0174(9) 0.0210(11) 0.0231(12) -0.0043(9) 0.0010(8) 0.0011(8)
C22 0.0234(10) 0.0234(11) 0.0233(11) -0.0042(9) -0.0073(9) 0.0036(9)
C44 0.0241(11) 0.0363(13) 0.0264(12) -0.0095(10) -0.0041(9) 0.0008(10)
O2 0.0593(12) 0.0369(11) 0.0409(12) -0.0029(9) -0.0099(9) 0.0166(9)
C40 0.0335(12) 0.0258(12) 0.0184(11) 0.0010(9) -0.0001(10) -0.0021(10)
C34 0.0178(9) 0.0270(12) 0.0175(10) 0.0029(9) 0.0011(8) 0.0007(8)
C36 0.0277(11) 0.0166(10) 0.0260(11) 0.0042(9) -0.0024(9) -0.0012(8)
C32 0.0258(10) 0.0197(11) 0.0185(10) 0.0010(9) 0.0003(9) 0.0010(8)
C26 0.0244(10) 0.0220(10) 0.0231(11) -0.0019(9) -0.0021(9) -0.0014(9)
C11 0.0441(13) 0.0328(14) 0.0240(12) -0.0066(11) 0.0066(11) -0.0037(11)
C30 0.0317(11) 0.0284(12) 0.0247(12) -0.0062(11) -0.0105(10) 0.0076(10)
C43 0.0229(10) 0.0217(11) 0.0197(11) -0.0028(9) 0.0023(8) 0.0024(9)
C29 0.0404(12) 0.0326(13) 0.0183(11) 0.0043(10) -0.0045(10) 0.0060(11)
C39 0.0255(10) 0.0150(10) 0.0270(12) -0.0004(9) -0.0051(9) 0.0013(8)
C23 0.0245(11) 0.0349(14) 0.0303(13) -0.0078(11) -0.0024(10) 0.0071(10)
O1 0.0289(9) 0.0663(14) 0.0485(12) 0.0135(11) -0.0081(8) -0.0119(9)
C45 0.0333(12) 0.0332(13) 0.0287(13) -0.0043(11) 0.0110(11) 0.0014(10)
F2 0.0440(9) 0.0682(13) 0.0839(15) -0.0143(11) 0.0202(10) -0.0250(9)
C46 0.0612(18) 0.0496(18) 0.0243(14) -0.0041(13) 0.0084(13) 0.0091(15)
C42 0.0323(12) 0.0453(15) 0.0281(12) 0.0051(12) -0.0107(10) -0.0095(11)
C25 0.0339(12) 0.0264(12) 0.0302(13) -0.0080(10) -0.0058(10) -0.0026(10)
C24 0.0375(13) 0.0314(14) 0.0294(13) -0.0136(11) -0.0027(11) 0.0085(11)
C38 0.0296(11) 0.0268(12) 0.0283(12) -0.0043(10) -0.0013(10) 0.0087(10)

loop_
_atom_type_symbol
_atom_type_description
_atom_type_scat_dispersion_real
_atom_type_scat_dispersion_imag
_atom_type_scat_source
C C 0.0033 0.0016 'International Tables Vol C Tables 4.2.6.8 and 6.1.1.4'
H H 0.0000 0.0000 'International Tables Vol C Tables 4.2.6.8 and 6.1.1.4'
N N 0.0061 0.0033 'International Tables Vol C Tables 4.2.6.8 and 6.1.1.4'
O O 0.0106 0.0060 'International Tables Vol C Tables 4.2.6.8 and 6.1.1.4'
P P 0.1023 0.0942 'International Tables Vol C Tables 4.2.6.8 and 6.1.1.4'
S S 0.1246 0.1234 'International Tables Vol C Tables 4.2.6.8 and 6.1.1.4'
F F 0.0171 0.0103 'International Tables Vol C Tables 4.2.6.8 and 6.1.1.4'

loop_
_geom_angle_atom_site_label_1
_geom_angle_atom_site_label_2
_geom_angle_atom_site_label_3
_geom_angle
C21 P21 C27 104.28(9)
C21 P21 C33 103.10(9)
C27 P21 C33 100.88(9)
O1 S1 O3 114.98(12)
O1 S1 O2 115.50(13)
O3 S1 O2 115.16(11)
O1 S1 C11 103.00(12)
O3 S1 C11 103.26(12)
O2 S1 C11 102.25(12)
C33 N21 C36 110.77(18)
C33 N21 C34 140.16(18)
C36 N21 C34 108.97(17)
C36 O21 C35 104.71(17)
N22 C33 N21 103.86(17)
N22 C33 P21 120.88(15)
N21 C33 P21 135.25(16)
C22 C21 C26 118.9(2)
C22 C21 P21 124.52(16)
C26 C21 P21 116.50(16)
C33 N22 C39 111.86(17)
C33 N22 C37 137.34(18)
C39 N22 C37 110.78(17)
C39 O22 C38 106.71(17)
C28 C27 C32 119.10(19)
C28 C27 P21 115.29(16)
C32 C27 P21 125.54(16)
O21 C35 C34 106.72(17)
C29 C28 C27 120.3(2)
C30 C41 C32 120.0(2)
N22 C37 C43 113.65(16)
N22 C37 C38 99.91(17)
C43 C37 C38 114.72(19)
C23 C22 C21 120.1(2)
C42 C40 C34 113.1(2)
C42 C40 C46 111.4(2)
C34 C40 C46 109.1(2)
N21 C34 C40 113.19(17)
N21 C34 C35 99.11(17)
C40 C34 C35 114.54(19)
O21 C36 C39 138.8(2)
O21 C36 N21 114.13(19)
C39 C36 N21 107.08(19)
C41 C32 C27 120.2(2)
C25 C26 C21 120.4(2)
F1 C11 F3 107.3(2)
F1 C11 F2 107.6(2)
F3 C11 F2 107.1(2)
F1 C11 S1 110.61(18)
F3 C11 S1 112.33(18)
F2 C11 S1 111.7(2)
C41 C30 C29 120.1(2)
C44 C43 C37 114.07(19)
C44 C43 C45 111.90(19)
C37 C43 C45 108.49(18)
C30 C29 C28 120.2(2)
O22 C39 C36 139.3(2)
O22 C39 N22 114.29(19)
C36 C39 N22 106.42(18)
C22 C23 C24 120.7(2)
C26 C25 C24 119.9(2)
C23 C24 C25 120.0(2)
O22 C38 C37 108.29(18)

loop_
_geom_bond_atom_site_label_1
_geom_bond_atom_site_label_2
_geom_bond_distance
P21 C21 1.819(2)
P21 C27 1.825(2)
P21 C33 1.827(2)
S1 O1 1.4312(18)
S1 O3 1.4349(18)
S1 O2 1.436(2)
S1 C11 1.801(3)
N21 C33 1.355(3)
N21 C36 1.372(3)
N21 C34 1.483(3)
O21 C36 1.337(3)
O21 C35 1.466(3)
C33 N22 1.352(3)
C21 C22 1.394(3)
C21 C26 1.400(3)
N22 C39 1.361(3)
N22 C37 1.478(3)
F3 C11 1.331(3)
O22 C39 1.340(3)
O22 C38 1.455(3)
F1 C11 1.322(3)
C27 C28 1.392(3)
C27 C32 1.393(3)
C35 C34 1.536(3)
C28 C29 1.382(3)
C41 C30 1.379(3)
C41 C32 1.388(3)
C37 C43 1.524(3)
C37 C38 1.557(3)
C22 C23 1.377(3)
C44 C43 1.519(3)
C40 C42 1.521(3)
C40 C34 1.526(3)
C40 C46 1.530(3)
C36 C39 1.343(3)
C26 C25 1.380(3)
C11 F2 1.332(3)
C30 C29 1.380(3)
C43 C45 1.528(3)
C23 C24 1.377(3)
C25 C24 1.385(3)
